data_4102193
loop_
_publ_author_name
'John S. Tse'
'Alicea A. Leitch'
'Xueyang Yu'
'Xuezhao Bao'
'Sijia Zhang'
'Qingqing Liu'
'Changqing Jin'
'Richard A. Secco'
'Serge Desgreniers'
'Yasuo Ohishi'
'Richard T. Oakley'

_publ_contact_author_address
; Department of Chemistry
University of Waterloo
Waterloo, ON N2L 3G1 Canada
;
_publ_contact_author_email oakley@uwaterloo.ca
_publ_contact_author_fax 519-746-0435
_publ_contact_author_name 'Richard Oakley'
_publ_contact_author_phone 519-888-4582
_publ_section_title
;
 Metallization of a Hypervalent Radical Dimer: Molecular and Band
 Perspectives
;
_journal_name_full 'Journal of the American Chemical Society'
_journal_page_first 4876
_journal_page_last 4886
_journal_paper_doi 10.1021/ja100216c
_journal_volume 132
_journal_year 2010
_chemical_formula_moiety 'C6 H4 N3 S2 Se2'
_chemical_formula_sum 'C6 H4 N3 S2 Se2'
_chemical_formula_weight 340.16
_chemical_name_common HBPTSMe
_chemical_name_systematic ' ?'
_space_group_IT_number 14
_symmetry_cell_setting monoclinic
_symmetry_space_group_name_Hall '-P 2ybc'
_symmetry_space_group_name_H-M 'P 1 21/c 1'
_cell_angle_alpha 90.0
_cell_angle_beta 87.144(6)
_cell_angle_gamma 90.0
_cell_formula_units_Z 4
_cell_length_a 3.73682(19)
_cell_length_b 14.0175(6)
_cell_length_c 12.7420(9)
_cell_measurement_temperature 293(2)
_cell_volume 666.61(6)
_computing_data_reduction synchrotron
_computing_structure_refinement GSAS
_diffrn_ambient_temperature 293(2)
_diffrn_radiation_polarisn_ratio 0.95
_diffrn_radiation_probe x-ray
_diffrn_radiation_type synchrotron
_diffrn_radiation_wavelength 0.51446
_diffrn_source synchrotron
_diffrn_source_type 'SPring-8 BL10XU'
_exptl_absorpt_correction_T_max 1.00000
_exptl_absorpt_correction_T_min 1.00000
_exptl_absorpt_process_details
;   GSAS Absorption/surface roughness correction: function number 0
 No correction is applied.
;
_exptl_crystal_colour black
_exptl_crystal_density_diffrn 3.390
_pd_calc_method 'Rietveld Refinement'
_pd_phase_name 'hbptsme 9.37GPa'
_pd_proc_info_datetime 2009-08-18T16:36:52
_pd_proc_ls_background_function
;   GSAS Background function number 1 with 10 terms.
 Shifted Chebyshev function of 1st kind
      1:    20135.9     2:    13390.2     3:   -815.491     4:   -190.149    
      5:   -130.644     6:    54.3031     7:   -139.124     8:    80.6090    
      9:   -49.3301    10:   -55.2619    
;
_pd_proc_ls_peak_cutoff 0.00100
_pd_proc_ls_profile_function
;
 CW Profile function number 2 with  18 terms
 Profile coefficients for Simpson's rule integration of pseudovoigt function
 C.J. Howard (1982). J. Appl. Cryst.,15,615-620.
 P. Thompson, D.E. Cox & J.B. Hastings (1987). J. Appl. Cryst.,20,79-83.
 Peak tails are ignored  where the intensity is below 0.0010 times the peak
   Aniso. broadening axis   0.0   0.0   1.0
;
_pd_proc_ls_prof_R_factor 0.0091
_pd_proc_ls_prof_wR_expected 0.0067
_pd_proc_ls_prof_wR_factor 0.0135
_refine_ls_matrix_type full
_refine_ls_number_parameters 1
_refine_ls_number_restraints 0
_refine_ls_R_Fsqd_factor 0.13519
_refine_ls_shift/su_max 0.01
_refine_ls_shift/su_mean 0.01
_cod_data_source_file ja100216c_si_006.cif
_cod_data_source_block HBPTSMe_9.37GPa
_cod_depositor_comments
;
The following automatic conversions were performed:

'_geom_bond_publ_flag' value 'N' changed to 'n' according to the
built-in table from CIF Core dictionary named 'cif_core.dic' version
2.4.1 from 2010-06-29 (21 time).

'_geom_angle_publ_flag' value 'N'
changed to 'n' according to the built-in table from CIF Core
dictionary named 'cif_core.dic' version 2.4.1 from 2010-06-29 (34
times).

Automatic conversion script
Id: cif_fix_values 1715 2011-07-08 13:25:40Z adriana 
;
_cod_database_code 4102193
_cod_database_fobs_code 4102193
_gsas_exptl_extinct_corr_t_min 1.00000
_gsas_exptl_extinct_corr_t_max 1.00000

loop_
_symmetry_equiv_pos_site_id
_symmetry_equiv_pos_as_xyz
1 +x,+y,+z
2 -x,+y+1/2,-z+1/2
-1 -x,-y,-z
-2 +x,-y+1/2,+z+1/2

loop_
_atom_site_type_symbol
_atom_site_label
_atom_site_fract_x
_atom_site_fract_y
_atom_site_fract_z
_atom_site_occupancy
_atom_site_thermal_displace_type
_atom_site_U_iso_or_equiv
_atom_site_symmetry_multiplicity
_atom_site_refinement_flags
Se Se1 0.41667 0.48259 0.12873 1.0 Uiso 0.025 4 G
S S1 0.08982 0.54584 0.27941 1.0 Uiso 0.025 4 G
Se Se2 0.31162 -0.06137 0.06074 1.0 Uiso 0.025 4 G
S S2 0.30518 0.87456 0.21754 1.0 Uiso 0.025 4 G
N N1 0.2776 0.57373 0.04388 1.0 Uiso 0.025 4 G
N N2 -0.0528 0.71196 0.02675 1.0 Uiso 0.025 4 G
N N3 0.61059 0.84916 0.0022 1.0 Uiso 0.025 4 G
C C2 0.06628 0.63753 0.08844 1.0 Uiso 0.025 4 G
C C1 -0.05209 0.63581 0.19817 1.0 Uiso 0.025 4 G
C C5 0.71957 0.70578 0.23983 1.0 Uiso 0.025 4 G
C C4 0.60249 0.77851 0.1759 1.0 Uiso 0.025 4 G
C C3 0.71465 0.78294 0.06576 1.0 Uiso 0.025 4 G
C C6 0.07154 0.71299 -0.08433 1.0 Uiso 0.025 4 G
H H5 0.63222 0.70367 0.32213 1.0 Uiso 0.025 4 G
H H6A -0.02803 0.77743 0.8801 1.0 Uiso 0.025 4 G
H H6B 0.36371 0.71119 -0.09012 1.0 Uiso 0.025 4 G
H H6C -0.02812 0.65002 0.87603 1.0 Uiso 0.025 4 G

loop_
_atom_type_symbol
_atom_type_number_in_cell
_atom_type_scat_dispersion_real
_atom_type_scat_dispersion_imag
_atom_type_scat_Cromer_Mann_a1
_atom_type_scat_Cromer_Mann_a2
_atom_type_scat_Cromer_Mann_a3
_atom_type_scat_Cromer_Mann_a4
_atom_type_scat_Cromer_Mann_b1
_atom_type_scat_Cromer_Mann_b2
_atom_type_scat_Cromer_Mann_b3
_atom_type_scat_Cromer_Mann_b4
_atom_type_scat_Cromer_Mann_c
_atom_type_scat_source
Se 8.0 0.000 0.000 17.0006 2.40980 5.81960 0.27260 3.97310 15.2372 4.35430 43.8163 2.84090 International_Tables_Vol_C
S 8.0 0.000 0.000 6.90530 1.46790 5.20340 22.2151 1.43790 0.25360 1.58630 56.1720 0.86690 International_Tables_Vol_C
N 12.0 0.000 0.000 12.2126 0.00570 3.13220 9.89330 2.01250 28.9975 1.16630 0.58260 -11.529 International_Tables_Vol_C
C 24.0 0.000 0.000 2.31000 20.8439 1.02000 10.2075 1.58860 0.56870 0.86500 51.6512 0.21560 International_Tables_Vol_C
H 16.0 0.000 0.000 0.49300 10.5109 0.32291 26.1257 0.14019 3.14236 0.04081 57.7997 0.00304 International_Tables_Vol_C

loop_
_geom_angle_atom_site_label_1
_geom_angle_atom_site_label_2
_geom_angle_atom_site_label_3
_geom_angle
_geom_angle_site_symmetry_1
_geom_angle_site_symmetry_3
_geom_angle_publ_flag
S1 Se1 N1 93.960 1_555 1_555 n
Se1 S1 C1 87.104 1_555 1_555 n
Se2 Se2 S2 140.8270 -1_655 1_545 n
Se2 Se2 N3 84.892 -1_655 1_545 n
S2 Se2 N3 94.022 1_545 1_545 n
Se2 S2 C4 93.383 1_565 1_555 n
Se1 N1 C2 114.785 1_555 1_555 n
C2 N2 C3 122.935 1_555 1_455 n
C2 N2 C6 117.1958 1_555 1_555 n
C3 N2 C6 119.8605 1_455 1_555 n
Se2 N3 C3 115.668 1_565 1_555 n
N1 C2 N2 118.135 1_555 1_555 n
N1 C2 C1 123.9932 1_555 1_555 n
N2 C2 C1 117.8715 1_555 1_555 n
S1 C1 C2 120.1557 1_555 1_555 n
S1 C1 C5 119.129 1_555 1_455 n
C2 C1 C5 120.7151 1_555 1_455 n
C1 C5 C4 119.991 1_655 1_555 n
C1 C5 H5 120.0567 1_655 1_555 n
C4 C5 H5 119.9522 1_555 1_555 n
S2 C4 C5 125.535 1_555 1_555 n
S2 C4 C3 113.389 1_555 1_555 n
C5 C4 C3 121.0750 1_555 1_555 n
N2 C3 N3 119.065 1_655 1_555 n
N2 C3 C4 117.398 1_655 1_555 n
N3 C3 C4 123.5371 1_555 1_555 n
N2 C6 H6A 108.2074 1_555 1_554 n
N2 C6 H6B 109.432 1_555 1_555 n
N2 C6 H6C 109.8380 1_555 1_554 n
H6A C6 H6B 110.7311 1_554 1_555 n
H6A C6 H6C 110.364 1_554 1_554 n
H6B C6 H6C 108.2617 1_555 1_554 n
C5 H5 H6A 104.269 1_555 -2_675 n
C6 H6A H5 131.2142 1_556 -2_476 n

loop_
_geom_bond_atom_site_label_1
_geom_bond_atom_site_label_2
_geom_bond_distance
_geom_bond_site_symmetry_2
_geom_bond_publ_flag
Se1 S1 2.39383 1_555 n
Se1 N1 1.76836 1_555 n
S1 C1 1.73147 1_555 n
Se2 Se2 2.66854 -1_655 n
Se2 S2 2.18956 1_545 n
Se2 N3 1.81503 1_545 n
S2 C4 1.80826 1_555 n
N1 C2 1.30425 1_555 n
N2 C2 1.39257 1_555 n
N2 C3 1.39611 1_455 n
N2 C6 1.46761 1_555 n
N3 C3 1.30389 1_555 n
C2 C1 1.44552 1_555 n
C1 C5 1.38805 1_455 n
C5 C4 1.38919 1_555 n
C5 H5 1.08306 1_555 n
C4 C3 1.44584 1_555 n
C6 H6A 1.08471 1_554 n
C6 H6B 1.09089 1_555 n
C6 H6C 1.09164 1_554 n
H5 C5 1.08306 1_555 n
